data_2012710
loop_
_publ_author_name
'Karanovi\'c, Ljiljana'
'Poleti, Dejan'
'Rogan, Jelena'
'Bogdanovi\'c, Goran A.'
'Spasojevi\'c-de Bir\'e, Anne'

_publ_section_title
;
 Comparison of two polymeric transition metal complexes with
 1,4-benzenedicarboxylate ions as bridging ligands,
 [Co(C~8~H~4~O~4~)(C~12~H~8~N~2~)(H~2~O)] and
 [Cu(C~8~H~4~O~4~)(C~10~H~9~N~3~)]&#x00B7;H~2~O
;
_journal_issue 5
_journal_name_full 'Acta Crystallographica Section C'
_journal_page_first m275
_journal_page_last m279
_journal_paper_doi 10.1107/S0108270102004341
_journal_volume 58
_journal_year 2002
_chemical_formula_iupac '[Cu (C8 H4 O4) (C10 H9 N3)] , H2 O'
_chemical_formula_moiety 'C18 H13 Cu N3 O4 , H2 O'
_chemical_formula_sum 'C18 H15 Cu N3 O5'
_chemical_formula_weight 416.87
_chemical_name_systematic
;
catena-poly-[[[(di-2-pyridyl-\kN-amine)copper(II)]-\m-benzene-1,4-
dicarboxylato-\k^4^O^1^,O^1'^,O^4^,O^4'^] hydrate]
;
_space_group_IT_number 2
_symmetry_cell_setting triclinic
_symmetry_space_group_name_Hall '-P 1'
_symmetry_space_group_name_H-M 'P -1'
_atom_sites_solution_hydrogens difmap
_atom_sites_solution_primary heavy
_atom_sites_solution_secondary difmap
_audit_creation_method SHELXL97
_cell_angle_alpha 99.11(4)
_cell_angle_beta 106.64(4)
_cell_angle_gamma 92.39(3)
_cell_formula_units_Z 2
_cell_length_a 9.009(4)
_cell_length_b 9.289(3)
_cell_length_c 11.171(6)
_cell_measurement_reflns_used 23
_cell_measurement_temperature 293(2)
_cell_measurement_theta_max 16.23
_cell_measurement_theta_min 13.23
_cell_volume 880.6(7)
_computing_cell_refinement 'CAD-4 Software'
_computing_data_collection 'CAD-4 Software (Enraf-Nonius, 1989)'
_computing_data_reduction 'local modification of MolEN (Fair, 1990)'
_computing_molecular_graphics 'ORTEX7e (McArdle, 1995; Burnett & Johnson, 1996)'
_computing_publication_material 'SHELXL97 and PARST (Nardelli, 1983; Nardelli, 1995)'
_computing_structure_refinement 'SHELXL97 (Sheldrick, 1997)'
_computing_structure_solution 'SHELXS97 (Sheldrick, 1997)'
_diffrn_ambient_temperature 293(2)
_diffrn_measured_fraction_theta_full 0.978
_diffrn_measured_fraction_theta_max 0.978
_diffrn_measurement_device_type 'Enraf-Nonius CAD-4'
_diffrn_measurement_method \w/2\q
_diffrn_radiation_monochromator graphite
_diffrn_radiation_source 'fine-focus sealed tube'
_diffrn_radiation_type MoK\a
_diffrn_radiation_wavelength 0.71069
_diffrn_reflns_av_R_equivalents 0.012
_diffrn_reflns_av_sigmaI/netI 0.057
_diffrn_reflns_limit_h_max 10
_diffrn_reflns_limit_h_min 0
_diffrn_reflns_limit_k_max 11
_diffrn_reflns_limit_k_min -11
_diffrn_reflns_limit_l_max 13
_diffrn_reflns_limit_l_min -14
_diffrn_reflns_number 4069
_diffrn_reflns_theta_full 26.98
_diffrn_reflns_theta_max 26.98
_diffrn_reflns_theta_min 1.93
_diffrn_standards_decay_% 0
_diffrn_standards_interval_time 1
_diffrn_standards_number 2
_exptl_absorpt_coefficient_mu 1.276
_exptl_absorpt_correction_type none
_exptl_crystal_colour green
_exptl_crystal_density_diffrn 1.572
_exptl_crystal_density_meas ?
_exptl_crystal_density_method 'not measured'
_exptl_crystal_description prism
_exptl_crystal_F_000 426
_exptl_crystal_size_max 0.31
_exptl_crystal_size_mid 0.18
_exptl_crystal_size_min 0.08
_refine_diff_density_max 0.37
_refine_diff_density_min -0.51
_refine_ls_extinction_method none
_refine_ls_goodness_of_fit_ref 1.014
_refine_ls_hydrogen_treatment mixed
_refine_ls_matrix_type full
_refine_ls_number_parameters 296
_refine_ls_number_reflns 3746
_refine_ls_number_restraints 0
_refine_ls_restrained_S_all 1.014
_refine_ls_R_factor_all 0.062
_refine_ls_R_factor_gt 0.039
_refine_ls_shift/su_max 0.001
_refine_ls_shift/su_mean 0.000
_refine_ls_structure_factor_coef Fsqd
_refine_ls_weighting_details 'calc w = 1/[\s^2^(Fo^2^)+(0.0512P)^2^] where P=(Fo^2^+2Fc^2^)/3'
_refine_ls_weighting_scheme calc
_refine_ls_wR_factor_gt 0.094
_refine_ls_wR_factor_ref 0.100
_reflns_number_gt 2814
_reflns_number_total 3746
_reflns_threshold_expression I>2\s(I)
_cod_data_source_file na1551.cif
_cod_data_source_block II
_cod_depositor_comments
;
The following automatic conversions were performed:

'_exptl_crystal_density_meas' value 'not measured' was changed to '?'
- the value is perceived as not measured.

Automatic conversion script
Id: cif_fix_values 3008 2015-01-20 13:52:24Z robertas 
;
_cod_database_code 2012710
_cod_database_fobs_code 2012710

loop_
_symmetry_equiv_pos_as_xyz
'x, y, z'
'-x, -y, -z'

loop_
_atom_site_label
_atom_site_fract_x
_atom_site_fract_y
_atom_site_fract_z
_atom_site_U_iso_or_equiv
_atom_site_adp_type
_atom_site_calc_flag
_atom_site_refinement_flags
_atom_site_occupancy
_atom_site_disorder_assembly
_atom_site_disorder_group
_atom_site_type_symbol
Cu 0.58844(4) 0.88776(4) 0.70282(3) 0.03472(12) Uani d . 1 . . Cu
O1 0.4034(2) 0.9937(2) 0.69257(18) 0.0420(5) Uani d . 1 . . O
O2 0.3712(2) 0.8448(2) 0.51176(19) 0.0502(5) Uani d . 1 . . O
O3 0.4810(2) 0.7077(2) 0.74281(18) 0.0430(5) Uani d . 1 . . O
O4 0.6471(2) 0.8310(2) 0.91647(19) 0.0460(5) Uani d . 1 . . O
OW1 1.2808(3) 0.9267(3) 0.8948(3) 0.0563(7) Uani d . 1 . . O
N1 0.7429(3) 0.7659(2) 0.6589(2) 0.0394(5) Uani d . 1 . . N
N2 0.7433(2) 1.0623(2) 0.7691(2) 0.0333(5) Uani d . 1 . . N
N3 0.9546(3) 0.9154(3) 0.8053(2) 0.0374(5) Uani d . 1 . . N
C1 0.6892(4) 0.6389(4) 0.5753(4) 0.0548(8) Uani d . 1 . . C
C2 0.7804(5) 0.5305(4) 0.5571(4) 0.0722(12) Uani d . 1 . . C
C3 0.9367(5) 0.5504(4) 0.6294(4) 0.0694(11) Uani d . 1 . . C
C4 0.9939(4) 0.6780(3) 0.7111(4) 0.0524(8) Uani d . 1 . . C
C5 0.8943(3) 0.7872(3) 0.7237(3) 0.0365(6) Uani d . 1 . . C
C6 0.8935(3) 1.0484(3) 0.8213(2) 0.0324(5) Uani d . 1 . . C
C7 0.9972(3) 1.1676(3) 0.8939(3) 0.0478(7) Uani d . 1 . . C
C8 0.9437(4) 1.3023(4) 0.9058(4) 0.0681(11) Uani d . 1 . . C
C9 0.7895(5) 1.3181(4) 0.8493(4) 0.0704(12) Uani d . 1 . . C
C10 0.6929(4) 1.1967(3) 0.7826(3) 0.0473(7) Uani d . 1 . . C
C11 0.3198(3) 0.9323(3) 0.5808(3) 0.0368(6) Uani d . 1 . . C
C12 0.1541(3) 0.9685(3) 0.5393(2) 0.0338(6) Uani d . 1 . . C
C13 0.0478(3) 0.8786(3) 0.4392(3) 0.0397(6) Uani d . 1 . . C
C14 -0.1054(3) 0.9083(3) 0.3996(3) 0.0408(7) Uani d . 1 . . C
C15 0.5511(3) 0.7239(3) 0.8600(3) 0.0355(6) Uani d . 1 . . C
C16 0.5222(3) 0.6086(3) 0.9319(2) 0.0349(6) Uani d . 1 . . C
C17 0.5959(4) 0.6262(3) 1.0620(3) 0.0456(7) Uani d . 1 . . C
C18 0.4259(3) 0.4816(3) 0.8709(3) 0.0442(7) Uani d . 1 . . C
HN3 1.042(4) 0.919(3) 0.837(3) 0.042(9) Uiso d . 1 . . H
HC1 0.585(4) 0.631(4) 0.532(4) 0.070(11) Uiso d . 1 . . H
HC2 0.748(4) 0.447(4) 0.510(3) 0.059(10) Uiso d . 1 . . H
HC3 0.999(4) 0.473(4) 0.623(3) 0.066(11) Uiso d . 1 . . H
HC4 1.091(4) 0.687(4) 0.764(3) 0.062(11) Uiso d . 1 . . H
HC7 1.091(4) 1.154(3) 0.929(3) 0.049(9) Uiso d . 1 . . H
HC8 1.019(4) 1.379(4) 0.953(4) 0.072(11) Uiso d . 1 . . H
HC9 0.751(5) 1.395(5) 0.847(4) 0.093(15) Uiso d . 1 . . H
HC10 0.573(4) 1.206(4) 0.747(3) 0.065(10) Uiso d . 1 . . H
HC13 0.077(3) 0.802(3) 0.398(3) 0.031(7) Uiso d . 1 . . H
HC14 -0.173(4) 0.847(4) 0.338(3) 0.060(10) Uiso d . 1 . . H
HC17 0.658(3) 0.711(3) 1.101(3) 0.044(8) Uiso d . 1 . . H
HC18 0.375(4) 0.473(3) 0.777(3) 0.050(9) Uiso d . 1 . . H
HW1 1.32661 0.98780 0.96187 0.050 Uiso calc . 1 . . H
HW2 1.32149 0.94222 0.83759 0.050 Uiso calc . 1 . . H

loop_
_atom_site_aniso_label
_atom_site_aniso_U_11
_atom_site_aniso_U_22
_atom_site_aniso_U_33
_atom_site_aniso_U_12
_atom_site_aniso_U_13
_atom_site_aniso_U_23
Cu 0.02231(17) 0.03968(19) 0.03831(19) -0.00055(12) 0.00473(12) 0.00449(13)
O1 0.0245(9) 0.0520(12) 0.0415(11) 0.0029(8) 0.0000(8) 0.0034(9)
O2 0.0403(11) 0.0690(14) 0.0395(11) 0.0179(10) 0.0079(9) 0.0083(10)
O3 0.0376(11) 0.0511(12) 0.0373(11) -0.0052(9) 0.0046(8) 0.0139(9)
O4 0.0427(12) 0.0454(11) 0.0445(11) -0.0098(9) 0.0049(9) 0.0108(9)
OW1 0.0347(12) 0.0703(17) 0.0548(15) 0.0033(12) 0.0085(11) -0.0058(14)
N1 0.0320(12) 0.0371(12) 0.0470(13) -0.0021(9) 0.0130(10) 0.0008(10)
N2 0.0272(11) 0.0352(11) 0.0365(12) 0.0030(9) 0.0078(9) 0.0065(9)
N3 0.0226(12) 0.0406(13) 0.0437(13) 0.0043(10) 0.0020(10) 0.0061(10)
C1 0.0425(18) 0.0507(18) 0.063(2) -0.0062(15) 0.0155(16) -0.0088(15)
C2 0.061(2) 0.049(2) 0.095(3) -0.0088(17) 0.027(2) -0.024(2)
C3 0.060(2) 0.0441(19) 0.107(3) 0.0117(17) 0.036(2) -0.002(2)
C4 0.0382(17) 0.0435(17) 0.074(2) 0.0084(13) 0.0149(16) 0.0083(16)
C5 0.0320(14) 0.0355(14) 0.0436(15) -0.0002(11) 0.0124(12) 0.0104(11)
C6 0.0277(12) 0.0359(13) 0.0317(13) 0.0009(10) 0.0077(10) 0.0034(10)
C7 0.0301(15) 0.0512(18) 0.0518(18) 0.0003(13) 0.0035(13) -0.0041(14)
C8 0.0432(19) 0.0423(18) 0.097(3) -0.0028(15) 0.0070(19) -0.0224(18)
C9 0.052(2) 0.0374(18) 0.107(3) 0.0080(16) 0.013(2) -0.0116(19)
C10 0.0368(16) 0.0394(16) 0.063(2) 0.0071(13) 0.0119(14) 0.0056(14)
C11 0.0299(14) 0.0436(15) 0.0350(14) 0.0033(11) 0.0035(11) 0.0131(12)
C12 0.0257(13) 0.0410(14) 0.0318(13) 0.0031(11) 0.0024(10) 0.0097(11)
C13 0.0351(14) 0.0396(15) 0.0389(15) 0.0069(12) 0.0038(12) 0.0037(12)
C14 0.0318(14) 0.0436(16) 0.0364(15) 0.0001(12) -0.0040(12) 0.0033(12)
C15 0.0270(13) 0.0379(14) 0.0423(15) 0.0034(11) 0.0100(11) 0.0096(11)
C16 0.0279(13) 0.0389(14) 0.0357(14) 0.0013(11) 0.0057(11) 0.0072(11)
C17 0.0448(17) 0.0424(16) 0.0411(16) -0.0114(13) 0.0023(13) 0.0055(13)
C18 0.0401(16) 0.0527(17) 0.0330(14) -0.0071(13) 0.0009(12) 0.0092(12)

loop_
_atom_type_symbol
_atom_type_description
_atom_type_scat_dispersion_real
_atom_type_scat_dispersion_imag
_atom_type_scat_source
C C 0.0033 0.0016 'International Tables Vol C Tables 4.2.6.8 and 6.1.1.4'
H H 0.0000 0.0000 'International Tables Vol C Tables 4.2.6.8 and 6.1.1.4'
Cu Cu 0.3201 1.2651 'International Tables Vol C Tables 4.2.6.8 and 6.1.1.4'
O O 0.0106 0.0060 'International Tables Vol C Tables 4.2.6.8 and 6.1.1.4'
N N 0.0061 0.0033 'International Tables Vol C Tables 4.2.6.8 and 6.1.1.4'

loop_
_geom_angle_atom_site_label_1
_geom_angle_atom_site_label_2
_geom_angle_atom_site_label_3
_geom_angle_site_symmetry_1
_geom_angle_site_symmetry_3
_geom_angle
_geom_angle_publ_flag
N1 Cu O1 . . 162.91(9) yes
N1 Cu N2 . . 91.80(10) yes
O1 Cu N2 . . 96.59(9) yes
N1 Cu O3 . . 89.80(9) yes
O1 Cu O3 . . 91.12(9) yes
N2 Cu O3 . . 147.15(9) yes
N1 Cu O2 . . 103.90(10) yes
O1 Cu O2 . . 59.29(8) yes
N2 Cu O2 . . 127.75(9) yes
O3 Cu O2 . . 83.35(9) yes
N1 Cu O4 . . 93.30(10) yes
O1 Cu O4 . . 101.57(9) yes
N2 Cu O4 . . 89.67(9) yes
O3 Cu O4 . . 57.48(8) yes
O2 Cu O4 . . 137.22(8) yes
C11 O1 Cu . . 99.0(2) ?
C11 O2 Cu . . 79.6(2) ?
C15 O3 Cu . . 98.6(2) ?
C15 O4 Cu . . 81.9(2) ?
HW1 OW1 HW2 . . 108 ?
C5 N1 C1 . . 118.6(3) ?
C5 N1 Cu . . 123.0(2) ?
C1 N1 Cu . . 117.2(2) ?
C6 N2 C10 . . 118.5(2) ?
C6 N2 Cu . . 121.2(2) ?
C10 N2 Cu . . 119.2(2) ?
C5 N3 C6 . . 131.1(2) ?
C5 N3 HN3 . . 114(2) ?
C6 N3 HN3 . . 114(2) ?
C2 C1 N1 . . 123.1(3) ?
C2 C1 HC1 . . 122(2) ?
N1 C1 HC1 . . 115(2) ?
C1 C2 C3 . . 118.0(3) ?
C1 C2 HC2 . . 125(2) ?
C3 C2 HC2 . . 117(2) ?
C4 C3 C2 . . 119.9(3) ?
C4 C3 HC3 . . 121(2) ?
C2 C3 HC3 . . 119(2) ?
C3 C4 C5 . . 119.4(3) ?
C3 C4 HC4 . . 120(2) ?
C5 C4 HC4 . . 120(2) ?
N1 C5 N3 . . 120.6(2) ?
N1 C5 C4 . . 120.9(3) ?
N3 C5 C4 . . 118.4(3) ?
N2 C6 N3 . . 121.5(2) ?
N2 C6 C7 . . 121.8(2) ?
N3 C6 C7 . . 116.7(2) ?
C8 C7 C6 . . 118.6(3) ?
C8 C7 HC7 . . 122(2) ?
C6 C7 HC7 . . 119(2) ?
C7 C8 C9 . . 119.9(3) ?
C7 C8 HC8 . . 115(2) ?
C9 C8 HC8 . . 125(2) ?
C10 C9 C8 . . 118.8(3) ?
C10 C9 HC9 . . 115(3) ?
C8 C9 HC9 . . 126(3) ?
N2 C10 C9 . . 122.4(3) ?
N2 C10 HC10 . . 118(2) ?
C9 C10 HC10 . . 119(2) ?
O2 C11 O1 . . 121.8(2) ?
O2 C11 C12 . . 121.0(2) ?
O1 C11 C12 . . 117.1(2) ?
O2 C11 Cu . . 71.5(2) ?
O1 C11 Cu . . 50.50(10) ?
C12 C11 Cu . . 166.0(2) ?
C13 C12 C14 . 2_576 119.1(2) ?
C13 C12 C11 . . 119.7(2) ?
C14 C12 C11 2_576 . 121.2(2) ?
C12 C13 C14 . . 121.0(3) ?
C12 C13 HC13 . . 120(2) ?
C14 C13 HC13 . . 118(2) ?
C13 C14 C12 . 2_576 119.9(3) ?
C13 C14 HC14 . . 120(2) ?
C12 C14 HC14 2_576 . 120(2) ?
O4 C15 O3 . . 121.9(2) ?
O4 C15 C16 . . 119.1(2) ?
O3 C15 C16 . . 118.9(2) ?
C18 C16 C17 . . 119.1(3) ?
C18 C16 C15 . . 121.2(2) ?
C17 C16 C15 . . 119.7(2) ?
C18 C17 C16 2_667 . 120.4(3) ?
C18 C17 HC17 2_667 . 122(2) ?
C16 C17 HC17 . . 118(2) ?
C17 C18 C16 2_667 . 120.5(3) ?
C17 C18 HC18 2_667 . 123(2) ?
C16 C18 HC18 . . 117(2) ?

loop_
_geom_bond_atom_site_label_1
_geom_bond_atom_site_label_2
_geom_bond_site_symmetry_2
_geom_bond_distance
_geom_bond_publ_flag
Cu N1 . 1.951(2) yes
Cu O1 . 1.955(2) yes
Cu N2 . 1.991(2) yes
Cu O3 . 2.070(2) yes
Cu O2 . 2.412(2) yes
Cu O4 . 2.440(2) yes
O1 C11 . 1.285(3) ?
O2 C11 . 1.228(3) ?
O3 C15 . 1.261(3) ?
O4 C15 . 1.247(3) ?
OW1 HW1 . 0.85 ?
OW1 HW2 . 0.85 ?
N1 C5 . 1.338(4) ?
N1 C1 . 1.357(4) ?
N2 C6 . 1.332(3) ?
N2 C10 . 1.348(4) ?
N3 C5 . 1.365(4) ?
N3 C6 . 1.380(3) ?
N3 HN3 . 0.76(3) ?
C1 C2 . 1.353(5) ?
C1 HC1 . 0.92(4) ?
C2 C3 . 1.396(6) ?
C2 HC2 . 0.86(3) ?
C3 C4 . 1.356(5) ?
C3 HC3 . 0.94(4) ?
C4 C5 . 1.399(4) ?
C4 HC4 . 0.90(4) ?
C6 C7 . 1.398(4) ?
C7 C8 . 1.359(5) ?
C7 HC7 . 0.85(3) ?
C8 C9 . 1.377(5) ?
C8 HC8 . 0.94(4) ?
C9 C10 . 1.366(5) ?
C9 HC9 . 0.81(4) ?
C10 HC10 . 1.05(4) ?
C11 C12 . 1.500(4) ?
C12 C13 . 1.374(4) ?
C12 C14 2_576 1.391(4) ?
C13 C14 . 1.378(4) ?
C13 HC13 . 0.88(3) ?
C14 C12 2_576 1.391(4) ?
C14 HC14 . 0.88(3) ?
C15 C16 . 1.493(4) ?
C16 C18 . 1.389(4) ?
C16 C17 . 1.394(4) ?
C17 C18 2_667 1.382(4) ?
C17 HC17 . 0.91(3) ?
C18 C17 2_667 1.382(4) ?
C18 HC18 . 1.01(3) ?

loop_
_geom_hbond_atom_site_label_D
_geom_hbond_atom_site_label_H
_geom_hbond_atom_site_label_A
_geom_hbond_site_symmetry_A
_geom_hbond_distance_DH
_geom_hbond_distance_HA
_geom_hbond_distance_DA
_geom_hbond_angle_DHA
_geom_hbond_publ_flag
N3 HN3 OW1 1_555 0.76(3) 2.06(3) 2.812(4) 171(4) yes
OW1 HW1 O4 2_777 0.85 1.95 2.743(4) 155 yes
OW1 HW2 O1 1_655 0.85 2.07 2.920(4) 174 yes
